data_4348198
loop_
_publ_author_name
'Nath, Jayanta Kumar'
'Baruah, Jubaraj B.'

_publ_section_title
;
 Twisted conformations in complexes of
 N-(3-imidazol-1-yl-propyl)-1,8-naphthalimide and fluorescence properties
;
_journal_issue 4
_journal_name_full 'Inorg. Chem. Front.'
_journal_page_first 342
_journal_paper_doi 10.1039/C4QI00028E
_journal_volume 1
_journal_year 2014
_chemical_formula_sum 'C78 H66 Co N16 O8 S2'
_chemical_formula_weight 1478.52
_space_group_IT_number 2
_space_group_name_Hall '-P 1'
_space_group_name_H-M_alt 'P -1'
_symmetry_cell_setting triclinic
_symmetry_space_group_name_H-M 'P -1'
_atom_sites_solution_hydrogens geom
_atom_sites_solution_primary direct
_atom_sites_solution_secondary difmap
_audit_creation_method SHELXL-97
_cell_angle_alpha 95.493(8)
_cell_angle_beta 104.366(7)
_cell_angle_gamma 99.105(8)
_cell_formula_units_Z 1
_cell_length_a 10.6146(8)
_cell_length_b 11.2239(12)
_cell_length_c 15.7625(14)
_cell_measurement_reflns_used 3862
_cell_measurement_temperature 296(2)
_cell_measurement_theta_max 28.65
_cell_measurement_theta_min 2.89
_cell_volume 1778.3(3)
_computing_structure_refinement 'SHELXL-97 (Sheldrick, 1997)'
_computing_structure_solution 'SHELXS-97 (Sheldrick, 1990)'
_diffrn_ambient_temperature 296(2)
_diffrn_measured_fraction_theta_full 0.998
_diffrn_measured_fraction_theta_max 0.998
_diffrn_radiation_monochromator graphite
_diffrn_radiation_source 'fine-focus sealed tube'
_diffrn_radiation_type MoK\a
_diffrn_radiation_wavelength 0.71073
_diffrn_reflns_av_R_equivalents 0.0585
_diffrn_reflns_av_sigmaI/netI 0.0907
_diffrn_reflns_limit_h_max 12
_diffrn_reflns_limit_h_min -12
_diffrn_reflns_limit_k_max 13
_diffrn_reflns_limit_k_min -11
_diffrn_reflns_limit_l_max 18
_diffrn_reflns_limit_l_min -18
_diffrn_reflns_number 12831
_diffrn_reflns_theta_full 25.25
_diffrn_reflns_theta_max 25.25
_diffrn_reflns_theta_min 2.90
_exptl_absorpt_coefficient_mu 0.370
_exptl_absorpt_correction_type none
_exptl_crystal_colour pink
_exptl_crystal_density_diffrn 1.381
_exptl_crystal_density_method 'not measured'
_exptl_crystal_description block
_exptl_crystal_F_000 769
_exptl_crystal_size_max 0.34
_exptl_crystal_size_mid 0.25
_exptl_crystal_size_min 0.18
_refine_diff_density_max 0.839
_refine_diff_density_min -0.629
_refine_diff_density_rms 0.096
_refine_ls_extinction_method none
_refine_ls_goodness_of_fit_ref 1.019
_refine_ls_hydrogen_treatment constr
_refine_ls_matrix_type full
_refine_ls_number_parameters 476
_refine_ls_number_reflns 6422
_refine_ls_number_restraints 0
_refine_ls_restrained_S_all 1.019
_refine_ls_R_factor_all 0.1076
_refine_ls_R_factor_gt 0.0699
_refine_ls_shift/su_max 0.000
_refine_ls_shift/su_mean 0.000
_refine_ls_structure_factor_coef Fsqd
_refine_ls_weighting_details 'calc w=1/[\s^2^(Fo^2^)+(0.0000P)^2^+5.0000P] where P=(Fo^2^+2Fc^2^)/3'
_refine_ls_weighting_scheme calc
_refine_ls_wR_factor_gt 0.1426
_refine_ls_wR_factor_ref 0.1624
_reflns_number_gt 4116
_reflns_number_total 6422
_reflns_threshold_expression >2sigma(I)
_cod_data_source_file c4qi00028e6.cif
_cod_data_source_block Complex5
_cod_depositor_comments
;
The following automatic conversions were performed:

data item '_symmetry_cell_setting' value 'Triclinic' was changed to
'triclinic' in accordance with the
/home/saulius/struct/COD-crude-data/automatic-downloads/DataCite-retrospective/RSC/depositions/lib/dictionaries/cif_core.dic
dictionary named 'cif_core.dic' version 2.4.2 last updated on
2011-04-26.

Automatic conversion script
Id: cif_fix_values 6909 2019-04-08 15:41:33Z antanas 
;
_cod_original_sg_symbol_H-M P-1
_cod_database_code 4348198

loop_
_symmetry_equiv_pos_as_xyz
'x, y, z'
'-x, -y, -z'

loop_
_atom_site_label
_atom_site_type_symbol
_atom_site_fract_x
_atom_site_fract_y
_atom_site_fract_z
_atom_site_U_iso_or_equiv
_atom_site_adp_type
_atom_site_occupancy
_atom_site_symmetry_multiplicity
_atom_site_calc_flag
_atom_site_refinement_flags
Co1 Co 1.0000 0.5000 0.5000 0.0375(2) Uani 1 2 d S
S1 S 1.10079(18) 0.19938(14) 0.29808(11) 0.0700(5) Uani 1 1 d .
N4 N 0.9973(4) 0.6595(4) 0.4334(2) 0.0408(9) Uani 1 1 d .
N1 N 0.7958(4) 0.4317(4) 0.4253(3) 0.0425(10) Uani 1 1 d .
O1 O 0.2407(4) 0.7025(4) 0.2369(2) 0.0682(11) Uani 1 1 d .
N5 N 0.9612(4) 0.8367(4) 0.3937(3) 0.0451(10) Uani 1 1 d .
N6 N 0.5857(4) 0.8736(4) 0.2106(3) 0.0479(10) Uani 1 1 d .
N2 N 0.5783(4) 0.4149(4) 0.3775(3) 0.0460(10) Uani 1 1 d .
N3 N 0.3410(4) 0.5840(4) 0.1593(3) 0.0460(10) Uani 1 1 d .
O4 O 0.6806(4) 0.7865(4) 0.1128(3) 0.0777(13) Uani 1 1 d .
O2 O 0.4289(4) 0.4524(4) 0.0844(3) 0.0692(11) Uani 1 1 d .
O3 O 0.5100(4) 0.9858(4) 0.3082(2) 0.0742(12) Uani 1 1 d .
N7 N 1.0676(4) 0.4025(4) 0.4005(3) 0.0480(10) Uani 1 1 d .
C17 C 0.1589(5) 0.6047(4) 0.0007(3) 0.0401(11) Uani 1 1 d .
C35 C 0.3812(4) 0.9123(4) 0.0707(3) 0.0385(11) Uani 1 1 d .
C1 C 0.6932(5) 0.4823(5) 0.4288(3) 0.0467(12) Uani 1 1 d .
H1 H 0.6992 0.5563 0.4630 0.056 Uiso 1 1 calc R
C37 C 1.0821(5) 0.3188(5) 0.3584(3) 0.0411(11) Uani 1 1 d .
C23 C 0.8134(5) 0.9543(5) 0.3023(3) 0.0561(14) Uani 1 1 d .
H23A H 0.7847 1.0322 0.3028 0.067 Uiso 1 1 calc R
H23B H 0.8569 0.9460 0.2553 0.067 Uiso 1 1 calc R
C12 C 0.0655(5) 0.6145(4) -0.0796(3) 0.0451(12) Uani 1 1 d .
C26 C 0.3888(5) 0.9611(4) 0.1573(3) 0.0452(12) Uani 1 1 d .
C16 C 0.2609(5) 0.5400(4) -0.0023(3) 0.0425(11) Uani 1 1 d .
C19 C 0.9388(5) 0.7531(4) 0.4460(3) 0.0442(12) Uani 1 1 d .
H19 H 0.8885 0.7599 0.4862 0.053 Uiso 1 1 calc R
C8 C 0.1458(5) 0.6587(4) 0.0820(3) 0.0404(11) Uani 1 1 d .
C34 C 0.4776(5) 0.8482(4) 0.0520(3) 0.0434(12) Uani 1 1 d .
C22 C 0.9117(5) 0.9521(5) 0.3907(3) 0.0562(14) Uani 1 1 d .
H22A H 0.9859 1.0192 0.4005 0.067 Uiso 1 1 calc R
H22B H 0.8691 0.9635 0.4379 0.067 Uiso 1 1 calc R
C13 C 0.0818(6) 0.5621(5) -0.1595(3) 0.0574(15) Uani 1 1 d .
H13 H 0.0227 0.5687 -0.2126 0.069 Uiso 1 1 calc R
C25 C 0.4958(5) 0.9429(5) 0.2314(3) 0.0497(13) Uani 1 1 d .
C7 C 0.2426(5) 0.6523(5) 0.1651(3) 0.0480(13) Uani 1 1 d .
C30 C 0.2751(5) 0.9302(4) 0.0003(3) 0.0469(12) Uani 1 1 d .
C5 C 0.3696(5) 0.4555(5) 0.2777(3) 0.0549(14) Uani 1 1 d .
H5A H 0.3656 0.3830 0.2376 0.066 Uiso 1 1 calc R
H5B H 0.2795 0.4622 0.2775 0.066 Uiso 1 1 calc R
C18 C 0.3497(5) 0.5199(5) 0.0809(3) 0.0468(12) Uani 1 1 d .
C20 C 1.0592(5) 0.6843(5) 0.3690(3) 0.0530(13) Uani 1 1 d .
H20 H 1.1076 0.6340 0.3456 0.064 Uiso 1 1 calc R
C4 C 0.4455(5) 0.4412(5) 0.3708(3) 0.0549(14) Uani 1 1 d .
H4A H 0.4533 0.5156 0.4101 0.066 Uiso 1 1 calc R
H4B H 0.3945 0.3757 0.3912 0.066 Uiso 1 1 calc R
C24 C 0.6939(5) 0.8530(5) 0.2839(4) 0.0566(14) Uani 1 1 d .
H24A H 0.7187 0.7758 0.2687 0.068 Uiso 1 1 calc R
H24B H 0.6631 0.8486 0.3368 0.068 Uiso 1 1 calc R
C31 C 0.2687(6) 0.8787(5) -0.0863(4) 0.0576(15) Uani 1 1 d .
H31 H 0.1997 0.8879 -0.1332 0.069 Uiso 1 1 calc R
C36 C 0.5883(5) 0.8313(5) 0.1244(4) 0.0507(13) Uani 1 1 d .
C14 C 0.1839(6) 0.5012(5) -0.1607(4) 0.0626(16) Uani 1 1 d .
H14 H 0.1941 0.4683 -0.2145 0.075 Uiso 1 1 calc R
C6 C 0.4316(5) 0.5661(5) 0.2438(3) 0.0541(14) Uani 1 1 d .
H6A H 0.4476 0.6378 0.2873 0.065 Uiso 1 1 calc R
H6B H 0.5158 0.5543 0.2341 0.065 Uiso 1 1 calc R
C21 C 1.0390(6) 0.7943(5) 0.3445(3) 0.0595(15) Uani 1 1 d .
H21 H 1.0716 0.8331 0.3026 0.071 Uiso 1 1 calc R
C15 C 0.2722(5) 0.4883(5) -0.0823(3) 0.0532(13) Uani 1 1 d .
H15 H 0.3393 0.4445 -0.0838 0.064 Uiso 1 1 calc R
C9 C 0.0391(5) 0.7147(5) 0.0837(4) 0.0542(14) Uani 1 1 d .
H9 H 0.0295 0.7488 0.1374 0.065 Uiso 1 1 calc R
C2 C 0.7438(5) 0.3252(5) 0.3688(4) 0.0631(16) Uani 1 1 d .
H2 H 0.7926 0.2697 0.3520 0.076 Uiso 1 1 calc R
C11 C -0.0418(5) 0.6732(5) -0.0742(4) 0.0547(14) Uani 1 1 d .
H11 H -0.1043 0.6795 -0.1258 0.066 Uiso 1 1 calc R
C29 C 0.1831(5) 0.9966(5) 0.0202(4) 0.0600(15) Uani 1 1 d .
H29 H 0.1137 1.0087 -0.0253 0.072 Uiso 1 1 calc R
C33 C 0.4678(5) 0.7996(5) -0.0331(4) 0.0555(14) Uani 1 1 d .
H33 H 0.5307 0.7565 -0.0453 0.067 Uiso 1 1 calc R
C10 C -0.0545(5) 0.7201(5) 0.0047(4) 0.0585(15) Uani 1 1 d .
H10 H -0.1267 0.7567 0.0066 0.070 Uiso 1 1 calc R
C27 C 0.2952(5) 1.0251(5) 0.1744(4) 0.0584(14) Uani 1 1 d .
H27 H 0.3002 1.0557 0.2324 0.070 Uiso 1 1 calc R
N8 N 0.3999(10) 0.2331(8) 0.5220(5) 0.133(3) Uani 1 1 d .
C3 C 0.6114(6) 0.3127(6) 0.3411(4) 0.0680(17) Uani 1 1 d .
H3 H 0.5531 0.2468 0.3041 0.082 Uiso 1 1 calc R
C32 C 0.3610(6) 0.8161(5) -0.1021(4) 0.0603(15) Uani 1 1 d .
H32 H 0.3541 0.7830 -0.1598 0.072 Uiso 1 1 calc R
C28 C 0.1927(6) 1.0442(5) 0.1052(4) 0.0668(16) Uani 1 1 d .
H28 H 0.1310 1.0893 0.1169 0.080 Uiso 1 1 calc R
C38 C 0.6150(8) 0.1439(9) 0.5293(6) 0.125(3) Uani 1 1 d .
H38A H 0.5969 0.0831 0.4785 0.188 Uiso 1 1 calc R
H38B H 0.6373 0.1069 0.5822 0.188 Uiso 1 1 calc R
H38C H 0.6878 0.2063 0.5287 0.188 Uiso 1 1 calc R
C39 C 0.4963(10) 0.1984(8) 0.5273(5) 0.092(3) Uani 1 1 d .

loop_
_atom_site_aniso_label
_atom_site_aniso_U_11
_atom_site_aniso_U_22
_atom_site_aniso_U_33
_atom_site_aniso_U_23
_atom_site_aniso_U_13
_atom_site_aniso_U_12
Co1 0.0409(5) 0.0409(5) 0.0315(5) 0.0058(4) 0.0066(4) 0.0148(4)
S1 0.1039(13) 0.0495(9) 0.0652(10) -0.0003(7) 0.0402(9) 0.0167(8)
N4 0.040(2) 0.047(2) 0.034(2) 0.0097(18) 0.0043(18) 0.0109(18)
N1 0.039(2) 0.042(2) 0.042(2) 0.0067(18) 0.0028(18) 0.0086(18)
O1 0.087(3) 0.085(3) 0.036(2) 0.0078(19) 0.016(2) 0.027(2)
N5 0.053(3) 0.044(2) 0.034(2) 0.0119(18) -0.0003(19) 0.011(2)
N6 0.051(3) 0.048(3) 0.039(2) 0.0099(19) -0.0036(19) 0.013(2)
N2 0.039(2) 0.061(3) 0.034(2) 0.0116(19) 0.0016(18) 0.008(2)
N3 0.046(2) 0.052(3) 0.040(2) 0.0167(19) 0.0070(19) 0.010(2)
O4 0.067(3) 0.084(3) 0.077(3) -0.010(2) 0.003(2) 0.037(2)
O2 0.067(3) 0.084(3) 0.065(3) 0.018(2) 0.016(2) 0.039(2)
O3 0.088(3) 0.092(3) 0.037(2) 0.002(2) 0.002(2) 0.027(2)
N7 0.060(3) 0.055(3) 0.034(2) 0.007(2) 0.013(2) 0.024(2)
C17 0.043(3) 0.037(3) 0.040(3) 0.011(2) 0.012(2) 0.001(2)
C35 0.041(3) 0.032(3) 0.039(3) 0.007(2) 0.005(2) 0.004(2)
C1 0.039(3) 0.047(3) 0.050(3) 0.007(2) 0.004(2) 0.010(2)
C37 0.043(3) 0.050(3) 0.033(3) 0.011(2) 0.012(2) 0.011(2)
C23 0.064(3) 0.047(3) 0.050(3) 0.021(2) -0.007(3) 0.015(3)
C12 0.048(3) 0.043(3) 0.038(3) 0.018(2) 0.003(2) -0.002(2)
C26 0.046(3) 0.040(3) 0.045(3) 0.009(2) 0.004(2) 0.008(2)
C16 0.045(3) 0.042(3) 0.040(3) 0.009(2) 0.011(2) 0.004(2)
C19 0.051(3) 0.046(3) 0.039(3) 0.014(2) 0.009(2) 0.018(2)
C8 0.047(3) 0.037(3) 0.041(3) 0.015(2) 0.015(2) 0.006(2)
C34 0.046(3) 0.035(3) 0.042(3) 0.004(2) 0.003(2) 0.001(2)
C22 0.067(4) 0.044(3) 0.046(3) 0.013(2) -0.009(3) 0.011(3)
C13 0.067(4) 0.058(4) 0.038(3) 0.012(3) 0.001(3) 0.002(3)
C25 0.052(3) 0.051(3) 0.042(3) 0.009(2) 0.003(2) 0.012(3)
C7 0.057(3) 0.052(3) 0.036(3) 0.014(2) 0.014(2) 0.004(3)
C30 0.047(3) 0.043(3) 0.044(3) 0.012(2) 0.000(2) 0.000(2)
C5 0.039(3) 0.066(4) 0.053(3) 0.024(3) -0.001(2) 0.005(3)
C18 0.043(3) 0.055(3) 0.046(3) 0.014(2) 0.015(2) 0.011(2)
C20 0.056(3) 0.063(4) 0.046(3) 0.009(3) 0.020(3) 0.017(3)
C4 0.043(3) 0.076(4) 0.045(3) 0.025(3) 0.007(2) 0.007(3)
C24 0.057(3) 0.052(3) 0.053(3) 0.020(3) -0.006(3) 0.013(3)
C31 0.061(4) 0.054(3) 0.045(3) 0.014(3) -0.003(3) -0.008(3)
C36 0.048(3) 0.039(3) 0.061(4) 0.002(2) 0.005(3) 0.013(2)
C14 0.083(4) 0.064(4) 0.035(3) 0.002(3) 0.019(3) -0.001(3)
C6 0.045(3) 0.067(4) 0.043(3) 0.019(3) -0.001(2) 0.001(3)
C21 0.077(4) 0.064(4) 0.043(3) 0.020(3) 0.021(3) 0.012(3)
C15 0.058(3) 0.054(3) 0.050(3) 0.007(3) 0.021(3) 0.008(3)
C9 0.060(3) 0.045(3) 0.063(4) 0.013(3) 0.022(3) 0.011(3)
C2 0.053(3) 0.064(4) 0.063(4) -0.015(3) 0.008(3) 0.008(3)
C11 0.052(3) 0.050(3) 0.056(4) 0.018(3) 0.000(3) 0.005(3)
C29 0.054(3) 0.061(4) 0.060(4) 0.021(3) -0.004(3) 0.019(3)
C33 0.057(3) 0.047(3) 0.060(4) 0.001(3) 0.016(3) 0.004(3)
C10 0.050(3) 0.052(3) 0.076(4) 0.023(3) 0.012(3) 0.017(3)
C27 0.067(4) 0.060(4) 0.051(3) 0.005(3) 0.014(3) 0.026(3)
N8 0.185(9) 0.150(7) 0.100(6) 0.055(5) 0.054(6) 0.087(7)
C3 0.054(4) 0.070(4) 0.066(4) -0.018(3) 0.007(3) 0.000(3)
C32 0.072(4) 0.060(4) 0.039(3) 0.004(3) 0.010(3) -0.004(3)
C28 0.056(4) 0.069(4) 0.079(5) 0.008(3) 0.013(3) 0.030(3)
C38 0.091(6) 0.149(9) 0.131(8) 0.043(7) 0.014(6) 0.021(6)
C39 0.133(8) 0.087(6) 0.051(4) 0.015(4) 0.023(5) 0.007(5)

loop_
_atom_type_symbol
_atom_type_description
_atom_type_scat_dispersion_real
_atom_type_scat_dispersion_imag
_atom_type_scat_source
C C 0.0033 0.0016 'International Tables Vol C Tables 4.2.6.8 and 6.1.1.4'
H H 0.0000 0.0000 'International Tables Vol C Tables 4.2.6.8 and 6.1.1.4'
Co Co 0.3494 0.9721 'International Tables Vol C Tables 4.2.6.8 and 6.1.1.4'
N N 0.0061 0.0033 'International Tables Vol C Tables 4.2.6.8 and 6.1.1.4'
O O 0.0106 0.0060 'International Tables Vol C Tables 4.2.6.8 and 6.1.1.4'
S S 0.1246 0.1234 'International Tables Vol C Tables 4.2.6.8 and 6.1.1.4'

loop_
_geom_angle_atom_site_label_1
_geom_angle_atom_site_label_2
_geom_angle_atom_site_label_3
_geom_angle
_geom_angle_site_symmetry_1
_geom_angle_site_symmetry_3
N7 Co1 N7 180.0 2_766 .
N7 Co1 N4 92.54(15) . .
N7 Co1 N4 87.46(15) 2_766 .
N7 Co1 N4 87.46(15) . 2_766
N7 Co1 N4 92.54(15) 2_766 2_766
N4 Co1 N4 180.0 2_766 .
N7 Co1 N1 89.65(15) . 2_766
N7 Co1 N1 90.35(15) 2_766 2_766
N4 Co1 N1 91.09(14) . 2_766
N4 Co1 N1 88.91(14) 2_766 2_766
N7 Co1 N1 90.35(15) . .
N7 Co1 N1 89.65(15) 2_766 .
N4 Co1 N1 88.91(14) . .
N4 Co1 N1 91.09(14) 2_766 .
N1 Co1 N1 180.0 2_766 .
C19 N4 C20 105.7(4) . .
C19 N4 Co1 128.5(3) . .
C20 N4 Co1 125.8(3) . .
C1 N1 C2 104.9(4) . .
C1 N1 Co1 126.6(3) . .
C2 N1 Co1 128.4(4) . .
C19 N5 C21 106.8(4) . .
C19 N5 C22 126.1(4) . .
C21 N5 C22 127.1(4) . .
C25 N6 C36 124.9(4) . .
C25 N6 C24 117.9(4) . .
C36 N6 C24 116.9(4) . .
C1 N2 C3 105.5(4) . .
C1 N2 C4 126.3(5) . .
C3 N2 C4 127.9(5) . .
C18 N3 C7 124.6(4) . .
C18 N3 C6 117.6(4) . .
C7 N3 C6 117.3(4) . .
C37 N7 Co1 156.8(4) . .
C16 C17 C8 121.1(4) . .
C16 C17 C12 119.5(4) . .
C8 C17 C12 119.3(5) . .
C26 C35 C34 121.2(4) . .
C26 C35 C30 118.9(5) . .
C34 C35 C30 119.9(4) . .
N1 C1 N2 112.5(5) . .
N7 C37 S1 179.3(5) . .
C24 C23 C22 111.8(4) . .
C13 C12 C11 123.3(5) . .
C13 C12 C17 118.3(5) . .
C11 C12 C17 118.3(5) . .
C27 C26 C35 120.6(5) . .
C27 C26 C25 119.1(5) . .
C35 C26 C25 120.3(5) . .
C15 C16 C17 120.2(5) . .
C15 C16 C18 120.1(5) . .
C17 C16 C18 119.5(4) . .
N4 C19 N5 111.7(4) . .
C9 C8 C17 120.0(5) . .
C9 C8 C7 119.7(5) . .
C17 C8 C7 120.2(5) . .
C33 C34 C35 120.5(5) . .
C33 C34 C36 119.6(5) . .
C35 C34 C36 119.9(4) . .
N5 C22 C23 112.0(4) . .
C14 C13 C12 120.9(5) . .
O3 C25 N6 119.8(5) . .
O3 C25 C26 123.4(5) . .
N6 C25 C26 116.7(4) . .
O1 C7 N3 120.0(5) . .
O1 C7 C8 123.3(5) . .
N3 C7 C8 116.7(4) . .
C29 C30 C31 123.5(5) . .
C29 C30 C35 118.8(5) . .
C31 C30 C35 117.7(5) . .
C6 C5 C4 113.2(4) . .
O2 C18 N3 119.3(5) . .
O2 C18 C16 123.7(5) . .
N3 C18 C16 117.0(4) . .
C21 C20 N4 109.3(5) . .
N2 C4 C5 114.2(4) . .
N6 C24 C23 111.1(4) . .
C32 C31 C30 121.1(5) . .
O4 C36 N6 119.8(5) . .
O4 C36 C34 123.6(5) . .
N6 C36 C34 116.6(4) . .
C13 C14 C15 120.7(5) . .
N3 C6 C5 109.5(4) . .
C20 C21 N5 106.5(5) . .
C16 C15 C14 120.3(5) . .
C8 C9 C10 120.0(5) . .
C3 C2 N1 109.7(5) . .
C10 C11 C12 121.0(5) . .
C28 C29 C30 121.5(5) . .
C34 C33 C32 119.1(5) . .
C11 C10 C9 121.2(5) . .
C26 C27 C28 120.3(5) . .
C2 C3 N2 107.4(5) . .
C31 C32 C33 121.6(5) . .
C29 C28 C27 119.9(5) . .
N8 C39 C38 175.2(11) . .

loop_
_geom_bond_atom_site_label_1
_geom_bond_atom_site_label_2
_geom_bond_distance
_geom_bond_site_symmetry_2
Co1 N7 2.157(4) .
Co1 N7 2.157(4) 2_766
Co1 N4 2.160(4) .
Co1 N4 2.161(4) 2_766
Co1 N1 2.169(4) 2_766
Co1 N1 2.169(4) .
S1 C37 1.636(5) .
N4 C19 1.326(6) .
N4 C20 1.367(6) .
N1 C1 1.316(6) .
N1 C2 1.368(6) .
O1 C7 1.222(6) .
N5 C19 1.338(6) .
N5 C21 1.371(7) .
N5 C22 1.473(6) .
N6 C25 1.401(6) .
N6 C36 1.404(6) .
N6 C24 1.478(6) .
N2 C1 1.347(6) .
N2 C3 1.367(7) .
N2 C4 1.467(6) .
N3 C18 1.401(6) .
N3 C7 1.405(6) .
N3 C6 1.488(6) .
O4 C36 1.213(6) .
O2 C18 1.213(6) .
O3 C25 1.222(6) .
N7 C37 1.150(6) .
C17 C16 1.403(6) .
C17 C8 1.413(6) .
C17 C12 1.427(6) .
C35 C26 1.399(6) .
C35 C34 1.413(6) .
C35 C30 1.427(6) .
C23 C24 1.511(7) .
C23 C22 1.523(6) .
C12 C13 1.401(7) .
C12 C11 1.418(7) .
C26 C27 1.379(7) .
C26 C25 1.469(7) .
C16 C15 1.379(7) .
C16 C18 1.472(7) .
C8 C9 1.384(7) .
C8 C7 1.467(7) .
C34 C33 1.371(7) .
C34 C36 1.471(7) .
C13 C14 1.373(8) .
C30 C29 1.394(7) .
C30 C31 1.411(7) .
C5 C6 1.517(7) .
C5 C4 1.527(6) .
C20 C21 1.362(7) .
C31 C32 1.349(8) .
C14 C15 1.389(7) .
C9 C10 1.401(7) .
C2 C3 1.344(7) .
C11 C10 1.349(8) .
C29 C28 1.367(8) .
C33 C32 1.412(7) .
C27 C28 1.396(7) .
N8 C39 1.138(10) .
C38 C39 1.480(11) .
